data_4501761
loop_
_publ_author_name
'Wen, Li-Li'
'Wang, Feng'
'Leng, Xiao-Ke'
'Wang, Cheng-Gang'
'Wang, Lian-Yi'
'Gong, Jing-Ming'
'Li, Dong-Feng'

_publ_section_title
;
 Efficient Detection of Organophosphate Pesticide Based on a
 Metal&#x2212;Organic Framework Derived from Biphenyltetracarboxylic Acid
;
_journal_issue 7
_journal_name_full 'Crystal Growth &amp; Design'
_journal_page_first 2835
_journal_paper_doi 10.1021/cg1004352
_journal_volume 10
_journal_year 2010
_chemical_formula_sum 'C16 H8 Cd O8'
_chemical_formula_weight 440.62
_chemical_name_systematic
; 
 ? 
;
_space_group_IT_number 60
_symmetry_cell_setting orthorhombic
_symmetry_space_group_name_Hall '-P 2n 2ab'
_symmetry_space_group_name_H-M 'P b c n'
_atom_sites_solution_hydrogens geom
_atom_sites_solution_primary direct
_atom_sites_solution_secondary difmap
_audit_creation_method SHELXL-97
_cell_angle_alpha 90.00
_cell_angle_beta 90.00
_cell_angle_gamma 90.00
_cell_formula_units_Z 4
_cell_length_a 15.9934(12)
_cell_length_b 9.1122(7)
_cell_length_c 9.9053(8)
_cell_measurement_temperature 293(2)
_cell_volume 1443.55(19)
_computing_structure_refinement 'SHELXL-97 (Sheldrick, 1997)'
_computing_structure_solution 'SHELXS-97 (Sheldrick, 1990)'
_diffrn_ambient_temperature 293(2)
_diffrn_measured_fraction_theta_full 1.000
_diffrn_measured_fraction_theta_max 1.000
_diffrn_radiation_monochromator graphite
_diffrn_radiation_source 'fine-focus sealed tube'
_diffrn_radiation_type MoK\a
_diffrn_radiation_wavelength 0.71073
_diffrn_reflns_av_R_equivalents 0.0302
_diffrn_reflns_av_sigmaI/netI 0.0178
_diffrn_reflns_limit_h_max 20
_diffrn_reflns_limit_h_min -19
_diffrn_reflns_limit_k_max 11
_diffrn_reflns_limit_k_min -11
_diffrn_reflns_limit_l_max 12
_diffrn_reflns_limit_l_min -12
_diffrn_reflns_number 11557
_diffrn_reflns_theta_full 27.55
_diffrn_reflns_theta_max 27.55
_diffrn_reflns_theta_min 2.55
_exptl_absorpt_coefficient_mu 1.560
_exptl_absorpt_correction_T_max 0.779
_exptl_absorpt_correction_T_min 0.739
_exptl_absorpt_correction_type multi-scan
_exptl_crystal_colour colorless
_exptl_crystal_density_diffrn 2.027
_exptl_crystal_density_method 'not measured'
_exptl_crystal_description block
_exptl_crystal_F_000 864
_exptl_crystal_size_max 0.20
_exptl_crystal_size_mid 0.17
_exptl_crystal_size_min 0.16
_refine_diff_density_max 0.482
_refine_diff_density_min -0.257
_refine_diff_density_rms 0.074
_refine_ls_extinction_method none
_refine_ls_goodness_of_fit_ref 1.044
_refine_ls_hydrogen_treatment mixed
_refine_ls_matrix_type full
_refine_ls_number_parameters 130
_refine_ls_number_reflns 1670
_refine_ls_number_restraints 0
_refine_ls_restrained_S_all 1.044
_refine_ls_R_factor_all 0.0283
_refine_ls_R_factor_gt 0.0205
_refine_ls_shift/su_max 0.013
_refine_ls_shift/su_mean 0.001
_refine_ls_structure_factor_coef Fsqd
_refine_ls_weighting_details 'calc w=1/[\s^2^(Fo^2^)+(0.0308P)^2^+0.7686P] where P=(Fo^2^+2Fc^2^)/3'
_refine_ls_weighting_scheme calc
_refine_ls_wR_factor_gt 0.0522
_refine_ls_wR_factor_ref 0.0563
_reflns_number_gt 1358
_reflns_number_total 1670
_reflns_threshold_expression >2sigma(I)
_cod_data_source_file cg1004352_si_002.cif
_cod_data_source_block 111
_cod_depositor_comments
;
The following automatic conversions were performed:

'_symmetry_cell_setting' value 'Orthorhombic' changed to
'orthorhombic' according to
/home/saulius/struct/CIF-dictionaries/cif_core.dic dictionary named
'cif_core.dic' version 2.4.2 from
2011-04-26.

'_exptl_absorpt_correction_type' value 'Multi-scan'
changed to 'multi-scan' according to
/home/saulius/struct/CIF-dictionaries/cif_core.dic dictionary named
'cif_core.dic' version 2.4.2 from 2011-04-26.

Automatic conversion script
Id: cif_fix_values 1715 2011-07-08 13:25:40Z adriana 
;
_cod_original_sg_symbol_H-M Pbcn
_cod_database_code 4501761

loop_
_symmetry_equiv_pos_as_xyz
'x, y, z'
'-x+1/2, -y+1/2, z+1/2'
'-x, y, -z+1/2'
'x+1/2, -y+1/2, -z'
'-x, -y, -z'
'x-1/2, y-1/2, -z-1/2'
'x, -y, z-1/2'
'-x-1/2, y-1/2, z'

loop_
_atom_site_label
_atom_site_type_symbol
_atom_site_fract_x
_atom_site_fract_y
_atom_site_fract_z
_atom_site_U_iso_or_equiv
_atom_site_adp_type
_atom_site_occupancy
_atom_site_symmetry_multiplicity
_atom_site_calc_flag
_atom_site_refinement_flags
Cd1 Cd 0.0000 1.04637(2) 0.7500 0.01755(8) Uani 1 2 d S
O1 O -0.03045(9) 0.87670(15) 0.58645(14) 0.0200(3) Uani 1 1 d .
O2 O 0.03214(11) 0.78336(17) 0.40460(14) 0.0288(4) Uani 1 1 d .
O3 O 0.32174(10) 0.6381(2) 0.50917(17) 0.0418(4) Uani 1 1 d .
O4 O 0.35640(10) 0.54191(18) 0.7088(2) 0.0336(4) Uani 1 1 d .
C1 C 0.07702(12) 0.7004(2) 0.61765(19) 0.0171(4) Uani 1 1 d .
C2 C 0.16116(12) 0.6864(2) 0.5844(2) 0.0202(4) Uani 1 1 d .
C3 C 0.21516(12) 0.6088(2) 0.6670(2) 0.0205(4) Uani 1 1 d .
C4 C 0.18458(15) 0.5419(2) 0.7832(3) 0.0277(5) Uani 1 1 d .
C5 C 0.10062(14) 0.5519(2) 0.8149(2) 0.0256(5) Uani 1 1 d .
C6 C 0.04564(12) 0.6313(2) 0.73305(19) 0.0176(4) Uani 1 1 d .
C7 C 0.02271(12) 0.7927(2) 0.5289(2) 0.0179(4) Uani 1 1 d .
C8 C 0.30499(13) 0.5943(2) 0.6313(2) 0.0232(4) Uani 1 1 d .
H2 H 0.1800(14) 0.728(2) 0.508(2) 0.026(6) Uiso 1 1 d .
H4 H 0.2187(16) 0.480(3) 0.836(3) 0.036(7) Uiso 1 1 d .
H5 H 0.0798(16) 0.504(3) 0.893(3) 0.042(7) Uiso 1 1 d .
H3 H 0.381(2) 0.630(4) 0.486(4) 0.086(12) Uiso 1 1 d .

loop_
_atom_site_aniso_label
_atom_site_aniso_U_11
_atom_site_aniso_U_22
_atom_site_aniso_U_33
_atom_site_aniso_U_23
_atom_site_aniso_U_13
_atom_site_aniso_U_12
Cd1 0.01332(12) 0.02420(12) 0.01514(12) 0.000 -0.00097(7) 0.000
O1 0.0135(6) 0.0253(7) 0.0211(7) -0.0025(6) -0.0031(6) 0.0031(6)
O2 0.0349(9) 0.0334(8) 0.0182(8) 0.0003(7) -0.0012(7) 0.0109(7)
O3 0.0153(8) 0.0812(13) 0.0290(9) 0.0121(9) 0.0066(7) 0.0060(8)
O4 0.0141(8) 0.0489(11) 0.0378(9) 0.0089(8) -0.0011(7) 0.0036(7)
C1 0.0131(9) 0.0218(9) 0.0165(9) -0.0006(8) -0.0020(7) 0.0020(7)
C2 0.0155(10) 0.0269(10) 0.0183(10) 0.0013(8) 0.0030(8) 0.0003(8)
C3 0.0123(9) 0.0272(10) 0.0219(10) 0.0009(8) 0.0015(8) 0.0022(8)
C4 0.0177(11) 0.0385(13) 0.0267(12) 0.0106(9) -0.0015(9) 0.0057(9)
C5 0.0176(11) 0.0360(12) 0.0233(12) 0.0102(10) 0.0016(9) 0.0025(9)
C6 0.0114(10) 0.0217(9) 0.0196(10) -0.0029(8) 0.0009(7) 0.0005(7)
C7 0.0157(9) 0.0208(9) 0.0172(9) -0.0008(8) -0.0013(8) -0.0009(7)
C8 0.0133(10) 0.0311(10) 0.0253(11) -0.0011(9) 0.0011(8) 0.0009(8)

loop_
_atom_type_symbol
_atom_type_description
_atom_type_scat_dispersion_real
_atom_type_scat_dispersion_imag
_atom_type_scat_source
C C 0.0033 0.0016 'International Tables Vol C Tables 4.2.6.8 and 6.1.1.4'
H H 0.0000 0.0000 'International Tables Vol C Tables 4.2.6.8 and 6.1.1.4'
O O 0.0106 0.0060 'International Tables Vol C Tables 4.2.6.8 and 6.1.1.4'
Cd Cd -0.8075 1.2024 'International Tables Vol C Tables 4.2.6.8 and 6.1.1.4'

loop_
_geom_angle_atom_site_label_1
_geom_angle_atom_site_label_2
_geom_angle_atom_site_label_3
_geom_angle
_geom_angle_site_symmetry_1
_geom_angle_site_symmetry_3
O2 Cd1 O2 92.31(8) 7_576 5_576
O2 Cd1 O1 178.05(5) 7_576 .
O2 Cd1 O1 86.29(6) 5_576 .
O2 Cd1 O1 86.29(6) 7_576 3_556
O2 Cd1 O1 178.05(5) 5_576 3_556
O1 Cd1 O1 95.15(7) . 3_556
O2 Cd1 O4 84.58(6) 7_576 8_665
O2 Cd1 O4 96.81(6) 5_576 8_665
O1 Cd1 O4 94.24(6) . 8_665
O1 Cd1 O4 84.41(6) 3_556 8_665
O2 Cd1 O4 96.81(6) 7_576 6_567
O2 Cd1 O4 84.58(6) 5_576 6_567
O1 Cd1 O4 84.41(6) . 6_567
O1 Cd1 O4 94.24(6) 3_556 6_567
O4 Cd1 O4 178.00(8) 8_665 6_567
C7 O1 Cd1 125.31(13) . .
C7 O2 Cd1 127.00(14) . 5_576
C8 O3 H3 113(2) . .
C8 O4 Cd1 139.94(15) . 6_657
C2 C1 C6 119.96(18) . .
C2 C1 C7 118.31(18) . .
C6 C1 C7 121.72(17) . .
C3 C2 C1 120.70(19) . .
C3 C2 H2 120.3(15) . .
C1 C2 H2 119.0(15) . .
C2 C3 C4 119.57(19) . .
C2 C3 C8 120.58(19) . .
C4 C3 C8 119.84(19) . .
C5 C4 C3 120.1(2) . .
C5 C4 H4 118.4(16) . .
C3 C4 H4 121.2(16) . .
C4 C5 C6 120.9(2) . .
C4 C5 H5 119.7(16) . .
C6 C5 H5 119.4(16) . .
C5 C6 C1 118.80(18) . .
C5 C6 C6 118.88(19) . 3_556
C1 C6 C6 122.20(19) . 3_556
O2 C7 O1 124.29(19) . .
O2 C7 C1 118.26(18) . .
O1 C7 C1 117.46(17) . .
O4 C8 O3 124.4(2) . .
O4 C8 C3 122.4(2) . .
O3 C8 C3 113.12(19) . .

loop_
_geom_bond_atom_site_label_1
_geom_bond_atom_site_label_2
_geom_bond_distance
_geom_bond_site_symmetry_2
Cd1 O2 2.2398(15) 7_576
Cd1 O2 2.2398(15) 5_576
Cd1 O1 2.2918(14) .
Cd1 O1 2.2918(14) 3_556
Cd1 O4 2.3329(17) 8_665
Cd1 O4 2.3329(17) 6_567
O1 C7 1.278(2) .
O2 C7 1.243(2) .
O2 Cd1 2.2398(15) 5_576
O3 C8 1.302(3) .
O3 H3 0.98(4) .
O4 C8 1.222(3) .
O4 Cd1 2.3329(16) 6_657
C1 C2 1.391(3) .
C1 C6 1.398(3) .
C1 C7 1.495(3) .
C2 C3 1.384(3) .
C2 H2 0.90(2) .
C3 C4 1.392(3) .
C3 C8 1.485(3) .
C4 C5 1.382(3) .
C4 H4 0.94(3) .
C5 C6 1.398(3) .
C5 H5 0.95(3) .
C6 C6 1.498(4) 3_556
